data_7060469
loop_
_publ_author_name
'Kukkonen, Esa'
'Lahtinen, Elmeri'
'Myllyperki\"o, Pasi'
'Haukka, Matti'
'Konu, Jari'

_publ_section_title
;
 Nonlinear optical properties of diaromatic stilbene, butadiene and
 thiophene derivatives
;
_journal_issue 15
_journal_name_full 'New Journal of Chemistry'
_journal_page_first 6640
_journal_page_last 6650
_journal_paper_doi 10.1039/D1NJ00456E
_journal_volume 45
_journal_year 2021
_chemical_formula_moiety 'C14 H9 Br N2 O5'
_chemical_formula_sum 'C14 H9 Br N2 O5'
_chemical_formula_weight 365.14
_space_group_crystal_system monoclinic
_space_group_IT_number 9
_space_group_name_Hall 'C -2yc'
_space_group_name_H-M_alt 'C 1 c 1'
_atom_sites_solution_hydrogens geom
_atom_sites_solution_primary dual
_audit_creation_date 2021-02-24
_audit_creation_method
;
Olex2 1.2
(compiled 2018.05.29 svn.r3508 for OlexSys, GUI svn.r5506)
;
_audit_update_record
;
2021-03-10 deposited with the CCDC.	2021-03-19 downloaded from the CCDC.
;
_cell_angle_alpha 90
_cell_angle_beta 93.319(2)
_cell_angle_gamma 90
_cell_formula_units_Z 4
_cell_length_a 3.82360(10)
_cell_length_b 26.8722(5)
_cell_length_c 13.2409(2)
_cell_measurement_reflns_used 3851
_cell_measurement_temperature 120.00(10)
_cell_measurement_theta_max 75.9940
_cell_measurement_theta_min 4.6650
_cell_volume 1358.20(5)
_computing_cell_refinement 'CrysAlisPro 1.171.38.43 (Rigaku OD, 2015)'
_computing_data_collection 'CrysAlisPro 1.171.38.43 (Rigaku OD, 2015)'
_computing_data_reduction 'CrysAlisPro 1.171.38.43 (Rigaku OD, 2015)'
_computing_molecular_graphics 'Olex2 (Dolomanov et al., 2009)'
_computing_publication_material 'Olex2 (Dolomanov et al., 2009)'
_computing_structure_refinement 'ShelXL (Sheldrick, 2015)'
_computing_structure_solution 'ShelXT (Sheldrick, 2015)'
_diffrn_ambient_environment N~2~
_diffrn_ambient_temperature 120.00(10)
_diffrn_detector 'CCD plate'
_diffrn_detector_area_resol_mean 5.1977
_diffrn_detector_type Atlas
_diffrn_measured_fraction_theta_full 0.998
_diffrn_measured_fraction_theta_max 0.985
_diffrn_measurement_details
;
List of Runs (angles in degrees, time in seconds):

  # Type    Start    End  Width  t~exp~   \w     \q     \k     \f   Frames
#--------------------------------------------------------------------------
  1  \w    -61.00  27.00   1.00    1.50    --  -41.65  37.00-150.00   88
  2  \w   -121.00  -1.00   1.00    1.50    --  -41.65 -19.00  30.00  120
  3  \w     25.00  67.00   1.00    1.50    --   41.65-125.00 -60.00   42
  4  \w      1.00  83.00   1.00    1.50    --   41.65 -99.00   0.00   82
  5  \w     68.00  98.00   1.00    1.50    --   41.65-125.00 -60.00   30
  6  \w     77.00 116.00   1.00    7.00    --  112.00-111.00 -30.00   39
  7  \w     68.00 151.00   1.00    7.00    --  112.00 178.00-180.00   83
  8  \w     57.00 151.00   1.00    7.00    --  112.00 178.00-150.00   94
  9  \w     37.00 116.00   1.00    7.00    --  112.00-111.00-180.00   79
 10  \w    150.00 178.00   1.00    7.00    --  112.00  45.00 -30.00   28
 11  \w     41.00 140.00   1.00    7.00    --  112.00 -30.00 150.00   99
 12  \w    133.00 177.00   1.00    7.00    --  112.00  15.00-150.00   44
 13  \w     86.00 132.00   1.00    7.00    --  112.00  45.00 -30.00   46
 14  \w     61.00 115.00   1.00    7.00    --  112.00  15.00-150.00   54
 15  \w     36.00 140.00   1.00    7.00    --  112.00 -77.00-180.00  104
 16  \w     42.00 129.00   1.00    7.00    --  112.00 -61.00 -60.00   87
 17  \w     39.00 140.00   1.00    7.00    --  112.00 -30.00 -60.00  101
;
_diffrn_measurement_device 'four-circle diffractometer'
_diffrn_measurement_device_type 'SuperNova, Dual, Cu at zero, Atlas'
_diffrn_measurement_method '\w scans'
_diffrn_orient_matrix_type 'CrysAlisPro convention (1999,Acta A55,543-557)'
_diffrn_orient_matrix_UB_11 0.0361770000
_diffrn_orient_matrix_UB_12 0.0556393000
_diffrn_orient_matrix_UB_13 -0.0254254000
_diffrn_orient_matrix_UB_21 -0.0745792000
_diffrn_orient_matrix_UB_22 0.0135918000
_diffrn_orient_matrix_UB_23 0.1097502000
_diffrn_orient_matrix_UB_31 0.3948638000
_diffrn_orient_matrix_UB_32 -0.0025351000
_diffrn_orient_matrix_UB_33 0.0299700000
_diffrn_radiation_monochromator mirror
_diffrn_radiation_probe x-ray
_diffrn_radiation_type CuK\a
_diffrn_radiation_wavelength 1.54184
_diffrn_reflns_av_R_equivalents 0.0220
_diffrn_reflns_av_unetI/netI 0.0256
_diffrn_reflns_Laue_measured_fraction_full 0.998
_diffrn_reflns_Laue_measured_fraction_max 0.985
_diffrn_reflns_limit_h_max 4
_diffrn_reflns_limit_h_min -4
_diffrn_reflns_limit_k_max 32
_diffrn_reflns_limit_k_min -33
_diffrn_reflns_limit_l_max 16
_diffrn_reflns_limit_l_min -16
_diffrn_reflns_number 5023
_diffrn_reflns_point_group_measured_fraction_full 0.728
_diffrn_reflns_point_group_measured_fraction_max 0.707
_diffrn_reflns_theta_full 67.684
_diffrn_reflns_theta_max 76.739
_diffrn_reflns_theta_min 3.289
_diffrn_source 'micro-focus sealed X-ray tube'
_diffrn_source_type 'SuperNova (Cu) X-ray Source'
_exptl_absorpt_coefficient_mu 4.397
_exptl_absorpt_correction_T_max 0.914
_exptl_absorpt_correction_T_min 0.356
_exptl_absorpt_correction_type analytical
_exptl_absorpt_process_details
;
CrysAlisPro 1.171.38.43 (Rigaku Oxford Diffraction, 2015)
Analytical numeric absorption correction using a multifaceted crystal
			model based on expressions derived by R.C. Clark & J.S. Reid.
(Clark, R. C. & Reid, J. S. (1995). Acta Cryst. A51, 887-897)
Empirical absorption correction using spherical harmonics,
 implemented in SCALE3 ABSPACK scaling algorithm.
;
_exptl_crystal_colour orange
_exptl_crystal_colour_primary orange
_exptl_crystal_density_diffrn 1.786
_exptl_crystal_description needle
_exptl_crystal_F_000 728
_exptl_crystal_size_max 0.612
_exptl_crystal_size_mid 0.071
_exptl_crystal_size_min 0.02
_refine_diff_density_max 0.358
_refine_diff_density_min -0.312
_refine_diff_density_rms 0.053
_refine_ls_abs_structure_details
;
 Classical Flack method preferred over Parsons because s.u. lower.
;
_refine_ls_abs_structure_Flack -0.01(2)
_refine_ls_extinction_method none
_refine_ls_goodness_of_fit_ref 1.050
_refine_ls_hydrogen_treatment constr
_refine_ls_matrix_type full
_refine_ls_number_parameters 200
_refine_ls_number_reflns 2021
_refine_ls_number_restraints 2
_refine_ls_restrained_S_all 1.049
_refine_ls_R_factor_all 0.0300
_refine_ls_R_factor_gt 0.0296
_refine_ls_shift/su_max 0.000
_refine_ls_shift/su_mean 0.000
_refine_ls_structure_factor_coef Fsqd
_refine_ls_weighting_details 'w=1/[\s^2^(Fo^2^)+(0.0600P)^2^+0.8315P] where P=(Fo^2^+2Fc^2^)/3'
_refine_ls_weighting_scheme calc
_refine_ls_wR_factor_gt 0.0821
_refine_ls_wR_factor_ref 0.0826
_reflns_Friedel_coverage 0.427
_reflns_Friedel_fraction_full 0.455
_reflns_Friedel_fraction_max 0.426
_reflns_number_gt 1997
_reflns_number_total 2021
_reflns_threshold_expression 'I > 2\s(I)'
_cod_data_source_file d1nj00456e2.cif
_cod_data_source_block compound_1b
_cod_depositor_comments 'Adding full bibliography for 7060468--7060480.cif.'
_cod_database_code 7060469
_shelx_shelxl_version_number 2018/3
_chemical_oxdiff_formula 'C14 H19 N2 O5 Br1'
_shelx_space_group_comment
;
The symmetry employed for this shelxl refinement is uniquely defined
by the following loop, which should always be used as a source of
symmetry information in preference to the above space-group names.
They are only intended as comments.
;
_shelx_estimated_absorpt_t_max 0.917
_shelx_estimated_absorpt_t_min 0.174
_reflns_odcompleteness_completeness 99.65
_reflns_odcompleteness_iscentric 1
_reflns_odcompleteness_theta 74.33
_olex2_refinement_description
;
1. Fixed Uiso
 At 1.2 times of:
  All C(H) groups
 At 1.5 times of:
  All O(H) groups
2.a Aromatic/amide H refined with riding coordinates:
 C2(H2), C3(H3), C5(H5A), C6(H6), C7(H7), C8(H8), C10(H10), C12(H12)
2.b Idealised tetrahedral OH refined as rotating group:
 O5(H5)
;
_ins_header
;
TITL ek1917_a_Cc in Cc 
REM Cc (#9 in standard setting)
CELL 1.54184   3.823607  26.872166  13.240861  90.0000  93.3186  90.0000
ZERR    4.00   0.000066   0.000512   0.000247   0.0000   0.0017   0.0000
LATT -7
SYMM  x,-y, z+1/2 
SFAC C H N O Br
UNIT 56.00 76.00 8.00 20.00 4.00
TREF
HKLF 4
END
;
_olex2_submission_special_instructions 'No special instructions were received'
_oxdiff_exptl_absorpt_empirical_details
;
Empirical correction (ABSPACK) includes:
- Absorption correction using spherical harmonics
- Frame scaling
;
_oxdiff_exptl_absorpt_empirical_full_max 2.333
_oxdiff_exptl_absorpt_empirical_full_min 0.483

loop_
_space_group_symop_operation_xyz
'x, y, z'
'x, -y, z+1/2'
'x+1/2, y+1/2, z'
'x+1/2, -y+1/2, z+1/2'

loop_
_atom_site_label
_atom_site_type_symbol
_atom_site_fract_x
_atom_site_fract_y
_atom_site_fract_z
_atom_site_U_iso_or_equiv
_atom_site_adp_type
_atom_site_occupancy
_atom_site_site_symmetry_order
_atom_site_calc_flag
_atom_site_refinement_flags_posn
_atom_site_refinement_flags_adp
_atom_site_refinement_flags_occupancy
_atom_site_disorder_assembly
_atom_site_disorder_group
Br1 Br 0.69425(9) 0.62154(2) 0.08945(5) 0.03985(16) Uani 1 1 d . . . . .
O1 O -0.0316(10) 0.46383(12) 0.8523(3) 0.0372(8) Uani 1 1 d . . . . .
O2 O -0.1933(10) 0.53490(13) 0.9109(2) 0.0372(7) Uani 1 1 d . . . . .
O3 O 1.1973(10) 0.79594(12) 0.2112(3) 0.0415(8) Uani 1 1 d . . . . .
O4 O 1.0536(14) 0.81217(13) 0.3627(3) 0.0506(10) Uani 1 1 d . . . . .
O5 O 0.7600(10) 0.74591(11) 0.4693(3) 0.0370(7) Uani 1 1 d . . . . .
H5 H 0.834477 0.773949 0.458867 0.056 Uiso 1 1 calc GR . . . .
N1 N -0.0563(9) 0.50962(13) 0.8472(3) 0.0262(7) Uani 1 1 d . . . . .
N2 N 1.0539(12) 0.78476(16) 0.2882(4) 0.0347(10) Uani 1 1 d . . . . .
C1 C 0.0801(10) 0.53429(14) 0.7591(3) 0.0202(7) Uani 1 1 d . . . . .
C2 C 0.0550(10) 0.58577(13) 0.7516(3) 0.0212(7) Uani 1 1 d . . . . .
H2 H -0.039349 0.604419 0.802541 0.025 Uiso 1 1 calc R . . . .
C3 C 0.1735(10) 0.60857(13) 0.6664(3) 0.0209(7) Uani 1 1 d . . . . .
H3 H 0.156835 0.642966 0.659987 0.025 Uiso 1 1 calc R . . . .
C4 C 0.3183(10) 0.58077(12) 0.5898(3) 0.0188(6) Uani 1 1 d . . . . .
C5 C 0.3385(11) 0.52875(13) 0.6002(3) 0.0212(7) Uani 1 1 d . . . . .
H5A H 0.434856 0.509888 0.549912 0.025 Uiso 1 1 calc R . . . .
C6 C 0.2165(10) 0.50520(12) 0.6846(3) 0.0221(7) Uani 1 1 d . . . . .
H6 H 0.226112 0.470751 0.690878 0.027 Uiso 1 1 calc R . . . .
C7 C 0.4514(10) 0.60313(14) 0.4991(3) 0.0205(7) Uani 1 1 d . . . . .
H7 H 0.528177 0.581407 0.450432 0.025 Uiso 1 1 calc R . . . .
C8 C 0.4737(11) 0.65194(14) 0.4792(3) 0.0225(7) Uani 1 1 d . . . . .
H8 H 0.402117 0.674545 0.527035 0.027 Uiso 1 1 calc R . . . .
C9 C 0.6061(10) 0.67104(14) 0.3852(3) 0.0232(7) Uani 1 1 d . . . . .
C10 C 0.5903(11) 0.64293(14) 0.2965(3) 0.0247(7) Uani 1 1 d . . . . .
H10 H 0.490979 0.611335 0.296438 0.030 Uiso 1 1 calc R . . . .
C11 C 0.7213(12) 0.66147(15) 0.2078(3) 0.0269(8) Uani 1 1 d . . . . .
C12 C 0.8695(11) 0.70810(16) 0.2041(3) 0.0298(9) Uani 1 1 d . . . . .
H12 H 0.958204 0.720201 0.145003 0.036 Uiso 1 1 calc R . . . .
C13 C 0.8815(11) 0.73646(15) 0.2923(3) 0.0277(8) Uani 1 1 d . . . . .
C14 C 0.7507(12) 0.71952(16) 0.3829(4) 0.0254(8) Uani 1 1 d . . . . .

loop_
_atom_site_aniso_label
_atom_site_aniso_U_11
_atom_site_aniso_U_22
_atom_site_aniso_U_33
_atom_site_aniso_U_23
_atom_site_aniso_U_13
_atom_site_aniso_U_12
Br1 0.0423(3) 0.0565(3) 0.0215(2) 0.0014(2) 0.00847(16) -0.0049(2)
O1 0.047(2) 0.0310(14) 0.0349(17) 0.0134(12) 0.0105(15) -0.0044(13)
O2 0.0437(19) 0.0445(16) 0.0251(16) 0.0069(12) 0.0162(14) 0.0000(15)
O3 0.0385(19) 0.0358(16) 0.052(2) 0.0235(14) 0.0186(16) 0.0009(14)
O4 0.072(3) 0.0381(17) 0.042(2) 0.0100(15) 0.0056(19) -0.0199(18)
O5 0.054(2) 0.0271(13) 0.0315(16) 0.0050(12) 0.0117(15) -0.0090(14)
N1 0.0251(17) 0.0315(16) 0.0225(17) 0.0089(12) 0.0062(14) -0.0028(13)
N2 0.0285(19) 0.0331(19) 0.043(2) 0.0225(17) 0.0038(17) -0.0030(15)
C1 0.0175(16) 0.0258(16) 0.0175(17) 0.0059(13) 0.0025(13) -0.0025(13)
C2 0.0206(17) 0.0238(16) 0.0196(17) -0.0012(13) 0.0062(14) -0.0003(13)
C3 0.0211(18) 0.0210(14) 0.0209(17) 0.0008(13) 0.0050(14) -0.0002(14)
C4 0.0179(15) 0.0213(15) 0.0173(16) 0.0013(12) 0.0040(13) -0.0009(12)
C5 0.0226(16) 0.0202(14) 0.0212(17) 0.0013(12) 0.0044(14) 0.0005(13)
C6 0.0235(18) 0.0182(14) 0.0248(18) 0.0034(12) 0.0023(14) 0.0010(13)
C7 0.0193(18) 0.0245(17) 0.0184(17) 0.0025(13) 0.0060(13) 0.0015(13)
C8 0.0233(17) 0.0240(16) 0.0207(18) 0.0041(13) 0.0057(14) -0.0004(14)
C9 0.0205(18) 0.0260(16) 0.0235(18) 0.0092(13) 0.0051(14) 0.0018(14)
C10 0.0229(19) 0.0302(17) 0.0216(18) 0.0081(14) 0.0050(14) 0.0020(14)
C11 0.0258(19) 0.0346(18) 0.0205(18) 0.0049(15) 0.0036(15) 0.0034(16)
C12 0.0237(18) 0.040(2) 0.026(2) 0.0168(16) 0.0082(16) 0.0045(16)
C13 0.0229(18) 0.0276(17) 0.033(2) 0.0145(15) 0.0053(15) 0.0009(14)
C14 0.025(2) 0.0256(17) 0.026(2) 0.0078(15) 0.0048(16) 0.0028(15)

loop_
_atom_type_symbol
_atom_type_description
_atom_type_scat_dispersion_real
_atom_type_scat_dispersion_imag
_atom_type_scat_source
C C 0.0181 0.0091 'International Tables Vol C Tables 4.2.6.8 and 6.1.1.4'
H H 0.0000 0.0000 'International Tables Vol C Tables 4.2.6.8 and 6.1.1.4'
Br Br -0.6763 1.2805 'International Tables Vol C Tables 4.2.6.8 and 6.1.1.4'
N N 0.0311 0.0180 'International Tables Vol C Tables 4.2.6.8 and 6.1.1.4'
O O 0.0492 0.0322 'International Tables Vol C Tables 4.2.6.8 and 6.1.1.4'

loop_
_exptl_crystal_face_index_h
_exptl_crystal_face_index_k
_exptl_crystal_face_index_l
_exptl_crystal_face_perp_dist
0 2 5 0.0354
-2 2 0 0.2734
0 -2 -5 0.0354
2 -2 0 0.3304
0 10 -1 0.0194
0 -10 1 0.0010

loop_
_geom_angle_atom_site_label_1
_geom_angle_atom_site_label_2
_geom_angle_atom_site_label_3
_geom_angle
_geom_angle_site_symmetry_1
_geom_angle_site_symmetry_3
_geom_angle_publ_flag
C14 O5 H5 109.5 . . ?
O1 N1 C1 117.8(4) . . ?
O2 N1 O1 123.3(3) . . ?
O2 N1 C1 119.0(3) . . ?
O3 N2 O4 122.8(4) . . ?
O3 N2 C13 118.3(5) . . ?
O4 N2 C13 118.8(4) . . ?
C2 C1 N1 118.8(3) . . ?
C6 C1 N1 118.6(3) . . ?
C6 C1 C2 122.5(3) . . ?
C1 C2 H2 120.8 . . ?
C3 C2 C1 118.4(3) . . ?
C3 C2 H2 120.8 . . ?
C2 C3 H3 119.4 . . ?
C2 C3 C4 121.1(3) . . ?
C4 C3 H3 119.4 . . ?
C3 C4 C5 118.8(3) . . ?
C3 C4 C7 123.2(3) . . ?
C5 C4 C7 118.0(3) . . ?
C4 C5 H5A 119.6 . . ?
C6 C5 C4 120.9(3) . . ?
C6 C5 H5A 119.6 . . ?
C1 C6 C5 118.3(3) . . ?
C1 C6 H6 120.8 . . ?
C5 C6 H6 120.8 . . ?
C4 C7 H7 116.8 . . ?
C8 C7 C4 126.4(3) . . ?
C8 C7 H7 116.8 . . ?
C7 C8 H8 118.7 . . ?
C7 C8 C9 122.6(4) . . ?
C9 C8 H8 118.7 . . ?
C10 C9 C8 121.8(4) . . ?
C10 C9 C14 118.5(4) . . ?
C14 C9 C8 119.7(4) . . ?
C9 C10 H10 119.5 . . ?
C11 C10 C9 121.0(4) . . ?
C11 C10 H10 119.5 . . ?
C10 C11 Br1 119.2(3) . . ?
C12 C11 Br1 119.3(3) . . ?
C12 C11 C10 121.5(4) . . ?
C11 C12 H12 121.2 . . ?
C11 C12 C13 117.6(4) . . ?
C13 C12 H12 121.2 . . ?
C12 C13 N2 116.7(4) . . ?
C12 C13 C14 122.9(4) . . ?
C14 C13 N2 120.3(4) . . ?
O5 C14 C9 117.2(4) . . ?
O5 C14 C13 124.3(4) . . ?
C13 C14 C9 118.4(4) . . ?

loop_
_geom_bond_atom_site_label_1
_geom_bond_atom_site_label_2
_geom_bond_distance
_geom_bond_site_symmetry_2
_geom_bond_publ_flag
Br1 C11 1.897(4) . ?
O1 N1 1.236(5) . ?
O2 N1 1.224(5) . ?
O3 N2 1.223(6) . ?
O4 N2 1.231(7) . ?
O5 H5 0.8200 . ?
O5 C14 1.345(6) . ?
N1 C1 1.463(4) . ?
N2 C13 1.458(6) . ?
C1 C2 1.390(5) . ?
C1 C6 1.385(6) . ?
C2 H2 0.9300 . ?
C2 C3 1.382(5) . ?
C3 H3 0.9300 . ?
C3 C4 1.400(5) . ?
C4 C5 1.406(4) . ?
C4 C7 1.460(5) . ?
C5 H5A 0.9300 . ?
C5 C6 1.388(5) . ?
C6 H6 0.9300 . ?
C7 H7 0.9300 . ?
C7 C8 1.342(5) . ?
C8 H8 0.9300 . ?
C8 C9 1.463(5) . ?
C9 C10 1.395(6) . ?
C9 C14 1.416(6) . ?
C10 H10 0.9300 . ?
C10 C11 1.395(5) . ?
C11 C12 1.377(6) . ?
C12 H12 0.9300 . ?
C12 C13 1.392(7) . ?
C13 C14 1.402(6) . ?

loop_
_geom_hbond_atom_site_label_D
_geom_hbond_atom_site_label_H
_geom_hbond_atom_site_label_A
_geom_hbond_distance_DH
_geom_hbond_distance_HA
_geom_hbond_distance_DA
_geom_hbond_angle_DHA
_geom_hbond_site_symmetry_A
_geom_hbond_publ_flag
O5 H5 O4 0.82 1.87 2.571(5) 142.4 . yes
C3 H3 O3 0.93 2.53 3.221(5) 131.8 4_365 yes
C7 H7 O1 0.93 2.50 3.372(5) 156.1 2_664 yes

loop_
_geom_torsion_atom_site_label_1
_geom_torsion_atom_site_label_2
_geom_torsion_atom_site_label_3
_geom_torsion_atom_site_label_4
_geom_torsion
_geom_torsion_site_symmetry_1
_geom_torsion_site_symmetry_2
_geom_torsion_site_symmetry_3
_geom_torsion_site_symmetry_4
_geom_torsion_publ_flag
Br1 C11 C12 C13 179.4(3) . . . . ?
O1 N1 C1 C2 179.9(4) . . . . ?
O1 N1 C1 C6 2.5(6) . . . . ?
O2 N1 C1 C2 1.1(6) . . . . ?
O2 N1 C1 C6 -176.4(4) . . . . ?
O3 N2 C13 C12 -5.0(6) . . . . ?
O3 N2 C13 C14 172.3(4) . . . . ?
O4 N2 C13 C12 176.1(5) . . . . ?
O4 N2 C13 C14 -6.6(7) . . . . ?
N1 C1 C2 C3 -177.8(3) . . . . ?
N1 C1 C6 C5 178.6(4) . . . . ?
N2 C13 C14 O5 2.5(7) . . . . ?
N2 C13 C14 C9 -175.9(4) . . . . ?
C1 C2 C3 C4 -0.5(6) . . . . ?
C2 C1 C6 C5 1.3(6) . . . . ?
C2 C3 C4 C5 0.6(6) . . . . ?
C2 C3 C4 C7 -179.2(4) . . . . ?
C3 C4 C5 C6 0.2(6) . . . . ?
C3 C4 C7 C8 4.2(7) . . . . ?
C4 C5 C6 C1 -1.1(6) . . . . ?
C4 C7 C8 C9 -179.0(4) . . . . ?
C5 C4 C7 C8 -175.6(4) . . . . ?
C6 C1 C2 C3 -0.5(6) . . . . ?
C7 C4 C5 C6 -180.0(4) . . . . ?
C7 C8 C9 C10 25.3(6) . . . . ?
C7 C8 C9 C14 -155.5(4) . . . . ?
C8 C9 C10 C11 -179.3(4) . . . . ?
C8 C9 C14 O5 0.3(6) . . . . ?
C8 C9 C14 C13 178.8(4) . . . . ?
C9 C10 C11 Br1 179.8(3) . . . . ?
C9 C10 C11 C12 -0.2(7) . . . . ?
C10 C9 C14 O5 179.5(4) . . . . ?
C10 C9 C14 C13 -2.0(6) . . . . ?
C10 C11 C12 C13 -0.6(7) . . . . ?
C11 C12 C13 N2 177.2(4) . . . . ?
C11 C12 C13 C14 0.0(7) . . . . ?
C12 C13 C14 O5 179.7(4) . . . . ?
C12 C13 C14 C9 1.3(6) . . . . ?
C14 C9 C10 C11 1.5(6) . . . . ?

loop_
_exptl_oxdiff_crystal_face_indexfrac_h
_exptl_oxdiff_crystal_face_indexfrac_k
_exptl_oxdiff_crystal_face_indexfrac_l
_exptl_oxdiff_crystal_face_x
_exptl_oxdiff_crystal_face_y
_exptl_oxdiff_crystal_face_z
-0.0005 1.9962 4.9997 -0.0161 0.5759 0.1446
-2.4997 1.5025 -0.0038 -0.0067 0.2064 -0.9910
0.0005 -1.9962 -4.9997 0.0161 -0.5759 -0.1446
2.4997 -1.5025 0.0038 0.0067 -0.2064 0.9910
-0.0015 10.0037 -1.0014 0.5820 0.0262 -0.0560
0.0015 -10.0037 1.0014 -0.5820 -0.0262 0.0560
